data_4118632
loop_
_publ_author_name
'Jessie L. Brown'
'Skye Fortier'
'Richard A. Lewis'
'Guang Wu'
'Trevor W. Hayton'

_publ_section_title
;
 A Complete Family of Terminal Uranium Chalcogenides, [U(E)(N{SiMe3}2)3]-
 (E = O, S, Se, Te)
;
_journal_name_full 'Journal of the American Chemical Society'
_journal_page_first 15468
_journal_page_last 15475
_journal_paper_doi 10.1021/ja305712m
_journal_volume 134
_journal_year 2012
_chemical_formula_sum 'C38 H84 Co N3 O Si6 U'
_chemical_formula_weight 1064.58
_chemical_name_systematic
; 
 ? 
;
_space_group_IT_number 14
_symmetry_cell_setting monoclinic
_symmetry_space_group_name_Hall '-P 2yn'
_symmetry_space_group_name_H-M 'P 1 21/n 1'
_atom_sites_solution_hydrogens geom
_atom_sites_solution_primary direct
_atom_sites_solution_secondary difmap
_audit_creation_method SHELXL-97
_cell_angle_alpha 90.00
_cell_angle_beta 115.802(4)
_cell_angle_gamma 90.00
_cell_formula_units_Z 4
_cell_length_a 19.8951(15)
_cell_length_b 14.0270(10)
_cell_length_c 20.5125(13)
_cell_measurement_temperature 100(2)
_cell_volume 5153.7(7)
_computing_structure_refinement 'SHELXL-97 (Sheldrick, 2008)'
_computing_structure_solution 'SHELXS-97 (Sheldrick, 2008)'
_diffrn_ambient_temperature 100(2)
_diffrn_measured_fraction_theta_full 0.987
_diffrn_measured_fraction_theta_max 0.987
_diffrn_measurement_device_type 'ccd area detector'
_diffrn_measurement_method 'omega scan'
_diffrn_radiation_monochromator graphite
_diffrn_radiation_source 'fine-focus sealed tube'
_diffrn_radiation_type MoK\a
_diffrn_radiation_wavelength 0.71073
_diffrn_reflns_av_R_equivalents 0.0457
_diffrn_reflns_av_sigmaI/netI 0.0540
_diffrn_reflns_limit_h_max 15
_diffrn_reflns_limit_h_min -24
_diffrn_reflns_limit_k_max 17
_diffrn_reflns_limit_k_min -17
_diffrn_reflns_limit_l_max 25
_diffrn_reflns_limit_l_min -24
_diffrn_reflns_number 30687
_diffrn_reflns_theta_full 26.48
_diffrn_reflns_theta_max 26.48
_diffrn_reflns_theta_min 1.82
_exptl_absorpt_coefficient_mu 3.629
_exptl_absorpt_correction_T_max 0.6401
_exptl_absorpt_correction_T_min 0.4386
_exptl_absorpt_correction_type multi-scan
_exptl_absorpt_process_details SADABS
_exptl_crystal_density_diffrn 1.372
_exptl_crystal_F_000 2176
_exptl_crystal_size_max 0.27
_exptl_crystal_size_mid 0.27
_exptl_crystal_size_min 0.13
_refine_diff_density_max 4.119
_refine_diff_density_min -2.828
_refine_diff_density_rms 0.155
_refine_ls_extinction_method none
_refine_ls_goodness_of_fit_ref 1.115
_refine_ls_hydrogen_treatment constr
_refine_ls_matrix_type full
_refine_ls_number_parameters 479
_refine_ls_number_reflns 10537
_refine_ls_number_restraints 0
_refine_ls_restrained_S_all 1.115
_refine_ls_R_factor_all 0.0720
_refine_ls_R_factor_gt 0.0461
_refine_ls_shift/su_max 0.001
_refine_ls_shift/su_mean 0.000
_refine_ls_structure_factor_coef Fsqd
_refine_ls_weighting_details 'calc w=1/[\s^2^(Fo^2^)+(0.0000P)^2^+46.5497P] where P=(Fo^2^+2Fc^2^)/3'
_refine_ls_weighting_scheme calc
_refine_ls_wR_factor_gt 0.0917
_refine_ls_wR_factor_ref 0.0986
_reflns_number_gt 7707
_reflns_number_total 10537
_reflns_threshold_expression >2sigma(I)
_cod_data_source_file ja305712m_si_002_4.cif
_cod_data_source_block Complex_5
_cod_original_cell_volume 5153.7(6)
_cod_database_code 4118632

loop_
_symmetry_equiv_pos_as_xyz
'x, y, z'
'-x+1/2, y+1/2, -z+1/2'
'-x, -y, -z'
'x-1/2, -y-1/2, z-1/2'

loop_
_atom_site_label
_atom_site_type_symbol
_atom_site_fract_x
_atom_site_fract_y
_atom_site_fract_z
_atom_site_U_iso_or_equiv
_atom_site_adp_type
_atom_site_occupancy
_atom_site_symmetry_multiplicity
_atom_site_calc_flag
_atom_site_refinement_flags
U1 U 0.175188(12) 0.25274(2) 0.427292(12) 0.01316(6) Uani 1 1 d .
Co1 Co 0.40547(5) 0.64009(6) 0.65434(4) 0.01318(18) Uani 1 1 d .
Si3 Si -0.01709(9) 0.24551(15) 0.37409(9) 0.0166(3) Uani 1 1 d .
Si6 Si 0.34818(10) 0.14736(14) 0.52432(10) 0.0212(4) Uani 1 1 d .
Si1 Si 0.18061(10) 0.22631(13) 0.25938(10) 0.0174(4) Uani 1 1 d .
Si2 Si 0.16764(10) 0.42859(13) 0.30321(10) 0.0171(4) Uani 1 1 d .
Si4 Si 0.07871(10) 0.32023(14) 0.52592(10) 0.0188(4) Uani 1 1 d .
Si5 Si 0.22013(11) 0.01985(14) 0.50562(11) 0.0259(5) Uani 1 1 d .
N1 N 0.1693(3) 0.3075(4) 0.3154(3) 0.0167(12) Uani 1 1 d .
N2 N 0.0661(3) 0.2720(4) 0.4446(3) 0.0170(12) Uani 1 1 d .
N3 N 0.2539(3) 0.1234(4) 0.4882(3) 0.0199(13) Uani 1 1 d .
C12 C 0.1605(4) 0.2622(6) 0.6020(4) 0.0304(18) Uani 1 1 d .
H12A H 0.1479 0.1960 0.6075 0.046 Uiso 1 1 calc R
H12B H 0.1724 0.2970 0.6471 0.046 Uiso 1 1 calc R
H12C H 0.2038 0.2632 0.5911 0.046 Uiso 1 1 calc R
C18 C 0.3690(4) 0.2298(5) 0.4625(4) 0.0289(18) Uani 1 1 d .
H18A H 0.3557 0.1982 0.4159 0.043 Uiso 1 1 calc R
H18B H 0.4223 0.2454 0.4847 0.043 Uiso 1 1 calc R
H18C H 0.3397 0.2884 0.4548 0.043 Uiso 1 1 calc R
C9 C -0.0748(4) 0.1574(5) 0.3963(4) 0.0227(15) Uani 1 1 d .
H9A H -0.0440 0.1020 0.4206 0.034 Uiso 1 1 calc R
H9B H -0.1170 0.1367 0.3516 0.034 Uiso 1 1 calc R
H9C H -0.0935 0.1873 0.4284 0.034 Uiso 1 1 calc R
C8 C -0.0782(4) 0.3513(5) 0.3335(4) 0.0256(16) Uani 1 1 d .
H8A H -0.0920 0.3802 0.3694 0.038 Uiso 1 1 calc R
H8B H -0.1234 0.3312 0.2913 0.038 Uiso 1 1 calc R
H8C H -0.0511 0.3982 0.3184 0.038 Uiso 1 1 calc R
C14 C 0.2542(5) -0.0035(6) 0.6049(4) 0.038(2) Uani 1 1 d .
H14A H 0.3087 -0.0098 0.6276 0.057 Uiso 1 1 calc R
H14B H 0.2319 -0.0627 0.6119 0.057 Uiso 1 1 calc R
H14C H 0.2399 0.0496 0.6272 0.057 Uiso 1 1 calc R
C1 C 0.1927(4) 0.1038(5) 0.3004(4) 0.0238(16) Uani 1 1 d .
H1A H 0.2349 0.1042 0.3487 0.036 Uiso 1 1 calc R
H1B H 0.2025 0.0579 0.2695 0.036 Uiso 1 1 calc R
H1C H 0.1471 0.0855 0.3044 0.036 Uiso 1 1 calc R
C16 C 0.4076(5) 0.0395(6) 0.5343(6) 0.048(2) Uani 1 1 d .
H16A H 0.3996 -0.0069 0.5660 0.072 Uiso 1 1 calc R
H16B H 0.4602 0.0582 0.5556 0.072 Uiso 1 1 calc R
H16C H 0.3938 0.0109 0.4866 0.072 Uiso 1 1 calc R
C5 C 0.2625(4) 0.4801(5) 0.3557(4) 0.0249(16) Uani 1 1 d .
H5A H 0.2792 0.4670 0.4073 0.037 Uiso 1 1 calc R
H5B H 0.2607 0.5491 0.3478 0.037 Uiso 1 1 calc R
H5C H 0.2974 0.4511 0.3394 0.037 Uiso 1 1 calc R
C11 C 0.0996(4) 0.4505(5) 0.5312(4) 0.0281(17) Uani 1 1 d .
H11A H 0.1436 0.4611 0.5222 0.042 Uiso 1 1 calc R
H11B H 0.1096 0.4742 0.5794 0.042 Uiso 1 1 calc R
H11C H 0.0567 0.4844 0.4946 0.042 Uiso 1 1 calc R
C6 C 0.1025(4) 0.4885(5) 0.3352(4) 0.0288(17) Uani 1 1 d .
H6A H 0.0514 0.4662 0.3061 0.043 Uiso 1 1 calc R
H6B H 0.1047 0.5578 0.3299 0.043 Uiso 1 1 calc R
H6C H 0.1177 0.4728 0.3863 0.043 Uiso 1 1 calc R
C4 C 0.1344(4) 0.4652(5) 0.2060(4) 0.0279(17) Uani 1 1 d .
H4A H 0.1645 0.4330 0.1854 0.042 Uiso 1 1 calc R
H4B H 0.1396 0.5344 0.2033 0.042 Uiso 1 1 calc R
H4C H 0.0819 0.4473 0.1786 0.042 Uiso 1 1 calc R
C7 C 0.0013(4) 0.1914(5) 0.2997(4) 0.0229(15) Uani 1 1 d .
H7A H 0.0426 0.2251 0.2960 0.034 Uiso 1 1 calc R
H7B H -0.0437 0.1967 0.2537 0.034 Uiso 1 1 calc R
H7C H 0.0144 0.1240 0.3105 0.034 Uiso 1 1 calc R
C2 C 0.0975(4) 0.2150(5) 0.1690(4) 0.0256(16) Uani 1 1 d .
H2A H 0.0545 0.1921 0.1759 0.038 Uiso 1 1 calc R
H2B H 0.1087 0.1696 0.1388 0.038 Uiso 1 1 calc R
H2C H 0.0858 0.2773 0.1451 0.038 Uiso 1 1 calc R
C3 C 0.2650(4) 0.2507(6) 0.2426(4) 0.0252(14) Uani 1 1 d .
H3A H 0.2595 0.3128 0.2190 0.038 Uiso 1 1 calc R
H3B H 0.2696 0.2008 0.2113 0.038 Uiso 1 1 calc R
H3C H 0.3100 0.2510 0.2888 0.038 Uiso 1 1 calc R
C15 C 0.2419(5) -0.0882(6) 0.4658(5) 0.042(2) Uani 1 1 d .
H15A H 0.2314 -0.0755 0.4153 0.064 Uiso 1 1 calc R
H15B H 0.2110 -0.1415 0.4678 0.064 Uiso 1 1 calc R
H15C H 0.2948 -0.1044 0.4933 0.064 Uiso 1 1 calc R
C13 C 0.1155(4) 0.0251(6) 0.4661(5) 0.0358(19) Uani 1 1 d .
H13A H 0.1003 0.0824 0.4837 0.054 Uiso 1 1 calc R
H13B H 0.0968 -0.0316 0.4809 0.054 Uiso 1 1 calc R
H13C H 0.0946 0.0272 0.4132 0.054 Uiso 1 1 calc R
C10 C -0.0034(4) 0.3030(6) 0.5469(4) 0.0267(16) Uani 1 1 d .
H10A H -0.0481 0.3304 0.5079 0.040 Uiso 1 1 calc R
H10B H 0.0063 0.3348 0.5927 0.040 Uiso 1 1 calc R
H10C H -0.0111 0.2347 0.5512 0.040 Uiso 1 1 calc R
C17 C 0.3824(4) 0.2023(6) 0.6172(4) 0.038(2) Uani 1 1 d .
H17A H 0.3553 0.2618 0.6140 0.058 Uiso 1 1 calc R
H17B H 0.4359 0.2159 0.6362 0.058 Uiso 1 1 calc R
H17C H 0.3738 0.1579 0.6497 0.058 Uiso 1 1 calc R
C20 C 0.4266(4) 0.5025(4) 0.6363(3) 0.0166(14) Uani 1 1 d .
C25 C 0.3099(4) 0.6915(5) 0.5722(3) 0.0194(15) Uani 1 1 d .
C23 C 0.4986(4) 0.5896(5) 0.7403(3) 0.0186(14) Uani 1 1 d .
C22 C 0.4319(4) 0.5590(5) 0.7449(3) 0.0176(14) Uani 1 1 d .
C21 C 0.3877(4) 0.5043(5) 0.6818(4) 0.0205(15) Uani 1 1 d .
C27 C 0.3889(4) 0.7803(5) 0.6712(4) 0.0188(14) Uani 1 1 d .
C37 C 0.4959(4) 0.8148(6) 0.6331(5) 0.0343(19) Uani 1 1 d .
H37A H 0.5195 0.7744 0.6100 0.051 Uiso 1 1 calc R
H37B H 0.5288 0.8199 0.6850 0.051 Uiso 1 1 calc R
H37C H 0.4872 0.8785 0.6112 0.051 Uiso 1 1 calc R
C28 C 0.4230(4) 0.7717(4) 0.6225(4) 0.0188(14) Uani 1 1 d .
C31 C 0.3148(4) 0.4562(5) 0.6649(4) 0.0206(15) Uani 1 1 d .
H31A H 0.3240 0.3949 0.6902 0.031 Uiso 1 1 calc R
H31B H 0.2879 0.4455 0.6126 0.031 Uiso 1 1 calc R
H31C H 0.2846 0.4968 0.6808 0.031 Uiso 1 1 calc R
C32 C 0.4136(4) 0.5777(5) 0.8073(4) 0.0264(16) Uani 1 1 d .
H32A H 0.3603 0.5659 0.7923 0.040 Uiso 1 1 calc R
H32B H 0.4252 0.6442 0.8228 0.040 Uiso 1 1 calc R
H32C H 0.4432 0.5353 0.8476 0.040 Uiso 1 1 calc R
C24 C 0.4951(4) 0.5538(5) 0.6734(4) 0.0192(14) Uani 1 1 d .
C34 C 0.5534(4) 0.5648(5) 0.6462(4) 0.0271(16) Uani 1 1 d .
H34A H 0.5871 0.6172 0.6720 0.041 Uiso 1 1 calc R
H34B H 0.5292 0.5789 0.5942 0.041 Uiso 1 1 calc R
H34C H 0.5820 0.5055 0.6545 0.041 Uiso 1 1 calc R
C36 C 0.4196(5) 0.8347(5) 0.7414(4) 0.0311(18) Uani 1 1 d .
H36A H 0.4049 0.9018 0.7318 0.047 Uiso 1 1 calc R
H36B H 0.4742 0.8300 0.7646 0.047 Uiso 1 1 calc R
H36C H 0.3998 0.8078 0.7736 0.047 Uiso 1 1 calc R
C26 C 0.3197(4) 0.7309(4) 0.6401(4) 0.0190(15) Uani 1 1 d .
C33 C 0.5621(4) 0.6446(5) 0.7971(4) 0.0252(16) Uani 1 1 d .
H33A H 0.6010 0.6001 0.8280 0.038 Uiso 1 1 calc R
H33B H 0.5437 0.6810 0.8268 0.038 Uiso 1 1 calc R
H33C H 0.5831 0.6885 0.7736 0.038 Uiso 1 1 calc R
C30 C 0.4041(4) 0.4500(5) 0.5667(4) 0.0222(15) Uani 1 1 d .
H30A H 0.4149 0.4893 0.5329 0.033 Uiso 1 1 calc R
H30B H 0.3505 0.4361 0.5458 0.033 Uiso 1 1 calc R
H30C H 0.4322 0.3902 0.5757 0.033 Uiso 1 1 calc R
C35 C 0.2658(4) 0.7219(5) 0.6730(4) 0.0312(18) Uani 1 1 d .
H35A H 0.2935 0.7173 0.7258 0.047 Uiso 1 1 calc R
H35B H 0.2354 0.6644 0.6543 0.047 Uiso 1 1 calc R
H35C H 0.2332 0.7780 0.6604 0.047 Uiso 1 1 calc R
C29 C 0.3739(4) 0.7179(5) 0.5612(4) 0.0217(15) Uani 1 1 d .
C38 C 0.3845(5) 0.6973(6) 0.4947(4) 0.037(2) Uani 1 1 d .
H38A H 0.3597 0.7467 0.4584 0.056 Uiso 1 1 calc R
H38B H 0.3628 0.6349 0.4752 0.056 Uiso 1 1 calc R
H38C H 0.4379 0.6967 0.5071 0.056 Uiso 1 1 calc R
O1 O 0.2310(2) 0.3533(3) 0.4866(2) 0.0187(10) Uani 1 1 d .
C39 C 0.2457(5) 0.6366(6) 0.5209(4) 0.035(2) Uani 1 1 d .
H39A H 0.2162 0.6136 0.5454 0.053 Uiso 1 1 calc R
H39B H 0.2636 0.5822 0.5028 0.053 Uiso 1 1 calc R
H39C H 0.2146 0.6776 0.4801 0.053 Uiso 1 1 calc R

loop_
_atom_site_aniso_label
_atom_site_aniso_U_11
_atom_site_aniso_U_22
_atom_site_aniso_U_33
_atom_site_aniso_U_23
_atom_site_aniso_U_13
_atom_site_aniso_U_12
U1 0.01274(10) 0.01284(10) 0.01465(10) 0.00198(11) 0.00666(8) 0.00190(12)
Co1 0.0103(4) 0.0118(4) 0.0162(4) 0.0013(3) 0.0046(3) 0.0008(3)
Si3 0.0126(8) 0.0192(8) 0.0172(8) -0.0006(9) 0.0057(7) -0.0005(9)
Si6 0.0145(9) 0.0202(10) 0.0220(10) 0.0023(8) 0.0017(8) 0.0020(8)
Si1 0.0164(9) 0.0198(10) 0.0162(8) -0.0030(7) 0.0071(7) -0.0036(7)
Si2 0.0147(9) 0.0185(9) 0.0171(9) 0.0033(7) 0.0060(8) 0.0018(8)
Si4 0.0168(9) 0.0237(10) 0.0177(9) -0.0019(8) 0.0093(8) -0.0003(8)
Si5 0.0192(10) 0.0163(10) 0.0306(11) 0.0077(8) 0.0000(9) 0.0012(8)
N1 0.018(3) 0.019(3) 0.016(3) 0.002(2) 0.009(2) -0.002(2)
N2 0.021(3) 0.017(3) 0.015(3) 0.000(2) 0.009(2) 0.001(2)
N3 0.022(3) 0.014(3) 0.019(3) 0.004(2) 0.005(3) 0.003(2)
C12 0.021(4) 0.046(5) 0.025(3) 0.006(4) 0.011(3) -0.006(4)
C18 0.028(4) 0.028(5) 0.034(4) -0.010(3) 0.017(3) -0.001(3)
C9 0.013(3) 0.028(4) 0.026(4) 0.000(3) 0.008(3) -0.003(3)
C8 0.022(4) 0.026(4) 0.029(4) 0.002(3) 0.012(3) 0.000(3)
C14 0.035(5) 0.036(5) 0.034(4) 0.018(4) 0.006(4) -0.005(4)
C1 0.022(4) 0.023(4) 0.025(4) -0.003(3) 0.009(3) -0.004(3)
C16 0.020(4) 0.039(5) 0.077(7) 0.012(5) 0.014(5) 0.014(4)
C5 0.022(4) 0.022(4) 0.028(4) 0.006(3) 0.008(3) -0.004(3)
C11 0.027(4) 0.028(4) 0.033(4) -0.010(3) 0.017(4) -0.002(3)
C6 0.025(4) 0.021(4) 0.043(5) 0.005(3) 0.016(4) 0.009(3)
C4 0.030(4) 0.027(4) 0.022(4) 0.008(3) 0.008(3) 0.001(3)
C7 0.018(4) 0.028(4) 0.019(3) -0.001(3) 0.004(3) -0.003(3)
C2 0.026(4) 0.027(4) 0.025(4) -0.002(3) 0.012(3) -0.003(3)
C3 0.024(3) 0.029(4) 0.028(3) -0.007(4) 0.017(3) -0.004(4)
C15 0.028(5) 0.022(4) 0.053(5) 0.005(4) -0.005(4) 0.011(4)
C13 0.026(4) 0.025(4) 0.046(5) 0.011(4) 0.006(4) -0.006(3)
C10 0.021(4) 0.038(4) 0.022(4) -0.001(3) 0.010(3) 0.000(3)
C17 0.017(4) 0.051(5) 0.032(4) 0.022(4) -0.003(3) 0.002(4)
C20 0.016(3) 0.012(3) 0.018(3) 0.002(3) 0.004(3) 0.004(3)
C25 0.012(3) 0.019(3) 0.015(3) 0.004(3) -0.005(3) -0.001(3)
C23 0.012(3) 0.021(3) 0.016(3) 0.008(3) 0.000(3) 0.007(3)
C22 0.016(3) 0.014(3) 0.019(3) 0.004(3) 0.004(3) 0.002(3)
C21 0.023(4) 0.011(3) 0.031(4) 0.005(3) 0.015(3) 0.005(3)
C27 0.018(3) 0.015(3) 0.021(3) 0.005(3) 0.005(3) 0.007(3)
C37 0.025(4) 0.026(4) 0.054(5) 0.016(4) 0.019(4) -0.002(3)
C28 0.016(3) 0.008(3) 0.031(4) 0.006(2) 0.009(3) 0.002(2)
C31 0.017(3) 0.017(3) 0.027(4) 0.003(3) 0.008(3) -0.004(3)
C32 0.035(4) 0.024(4) 0.024(4) 0.006(3) 0.016(3) 0.000(3)
C24 0.016(3) 0.012(3) 0.027(4) 0.003(3) 0.007(3) 0.004(3)
C34 0.019(4) 0.021(4) 0.043(4) 0.003(3) 0.016(3) 0.004(3)
C36 0.039(5) 0.022(4) 0.024(4) -0.007(3) 0.007(4) 0.006(3)
C26 0.016(3) 0.015(4) 0.025(3) 0.009(3) 0.008(3) 0.008(3)
C33 0.013(3) 0.024(4) 0.021(3) 0.001(3) -0.009(3) -0.001(3)
C30 0.021(4) 0.020(4) 0.023(4) -0.004(3) 0.007(3) 0.001(3)
C35 0.027(4) 0.028(4) 0.046(5) 0.009(3) 0.023(4) 0.011(3)
C29 0.029(4) 0.017(3) 0.021(3) 0.006(3) 0.013(3) 0.007(3)
C38 0.054(6) 0.037(5) 0.030(4) 0.011(4) 0.026(4) 0.015(4)
O1 0.014(2) 0.022(2) 0.022(2) 0.001(2) 0.009(2) 0.001(2)
C39 0.042(5) 0.028(4) 0.014(3) 0.004(3) -0.009(3) 0.005(4)

loop_
_atom_type_symbol
_atom_type_description
_atom_type_scat_dispersion_real
_atom_type_scat_dispersion_imag
_atom_type_scat_source
C C 0.0033 0.0016 'International Tables Vol C Tables 4.2.6.8 and 6.1.1.4'
H H 0.0000 0.0000 'International Tables Vol C Tables 4.2.6.8 and 6.1.1.4'
N N 0.0061 0.0033 'International Tables Vol C Tables 4.2.6.8 and 6.1.1.4'
O O 0.0106 0.0060 'International Tables Vol C Tables 4.2.6.8 and 6.1.1.4'
Si Si 0.0817 0.0704 'International Tables Vol C Tables 4.2.6.8 and 6.1.1.4'
Co Co 0.3494 0.9721 'International Tables Vol C Tables 4.2.6.8 and 6.1.1.4'
U U -9.6767 9.6646 'International Tables Vol C Tables 4.2.6.8 and 6.1.1.4'

loop_
_geom_angle_atom_site_label_1
_geom_angle_atom_site_label_2
_geom_angle_atom_site_label_3
_geom_angle
O1 U1 N2 97.99(18)
O1 U1 N3 99.53(19)
N2 U1 N3 116.65(19)
O1 U1 N1 98.60(19)
N2 U1 N1 116.53(18)
N3 U1 N1 120.05(19)
C28 Co1 C20 136.0(3)
C28 Co1 C22 141.6(3)
C20 Co1 C22 69.3(3)
C28 Co1 C25 69.2(3)
C20 Co1 C25 112.0(3)
C22 Co1 C25 136.5(3)
C28 Co1 C29 40.9(3)
C20 Co1 C29 109.8(3)
C22 Co1 C29 177.1(3)
C25 Co1 C29 41.0(3)
C28 Co1 C26 68.9(3)
C20 Co1 C26 141.9(3)
C22 Co1 C26 110.2(3)
C25 Co1 C26 41.0(3)
C29 Co1 C26 68.7(3)
C28 Co1 C24 109.9(3)
C20 Co1 C24 41.0(3)
C22 Co1 C24 68.8(3)
C25 Co1 C24 141.8(3)
C29 Co1 C24 112.4(3)
C26 Co1 C24 176.8(3)
C28 Co1 C27 41.2(3)
C20 Co1 C27 176.9(3)
C22 Co1 C27 112.2(3)
C25 Co1 C27 68.9(3)
C29 Co1 C27 68.9(3)
C26 Co1 C27 40.6(3)
C24 Co1 C27 136.6(3)
C28 Co1 C23 111.8(3)
C20 Co1 C23 69.5(3)
C22 Co1 C23 41.1(3)
C25 Co1 C23 177.0(3)
C29 Co1 C23 141.5(3)
C26 Co1 C23 136.3(3)
C24 Co1 C23 41.0(3)
C27 Co1 C23 109.8(3)
C28 Co1 C21 177.1(3)
C20 Co1 C21 41.3(3)
C22 Co1 C21 40.8(3)
C25 Co1 C21 110.1(3)
C29 Co1 C21 136.7(3)
C26 Co1 C21 112.5(3)
C24 Co1 C21 68.9(3)
C27 Co1 C21 141.5(3)
C23 Co1 C21 69.1(3)
N2 Si3 C8 114.2(3)
N2 Si3 C9 114.2(3)
C8 Si3 C9 106.5(3)
N2 Si3 C7 108.6(3)
C8 Si3 C7 106.1(3)
C9 Si3 C7 106.7(3)
N3 Si6 C16 113.9(4)
N3 Si6 C17 111.2(3)
C16 Si6 C17 106.6(4)
N3 Si6 C18 110.2(3)
C16 Si6 C18 104.8(4)
C17 Si6 C18 109.9(3)
N1 Si1 C2 113.9(3)
N1 Si1 C1 109.7(3)
C2 Si1 C1 104.5(3)
N1 Si1 C3 113.1(3)
C2 Si1 C3 107.9(3)
C1 Si1 C3 107.2(4)
N1 Si2 C5 110.4(3)
N1 Si2 C4 113.7(3)
C5 Si2 C4 107.9(3)
N1 Si2 C6 111.3(3)
C5 Si2 C6 107.6(4)
C4 Si2 C6 105.7(3)
N2 Si4 C11 112.1(3)
N2 Si4 C10 113.5(3)
C11 Si4 C10 107.9(3)
N2 Si4 C12 110.1(3)
C11 Si4 C12 106.6(4)
C10 Si4 C12 106.2(3)
N3 Si5 C15 114.4(4)
N3 Si5 C14 112.8(3)
C15 Si5 C14 106.9(4)
N3 Si5 C13 109.9(3)
C15 Si5 C13 105.6(4)
C14 Si5 C13 106.5(4)
Si1 N1 Si2 124.3(3)
Si1 N1 U1 118.1(3)
Si2 N1 U1 116.8(3)
Si3 N2 Si4 126.2(3)
Si3 N2 U1 117.7(3)
Si4 N2 U1 115.9(3)
Si5 N3 Si6 122.1(3)
Si5 N3 U1 122.2(3)
Si6 N3 U1 115.1(3)
C24 C20 C21 107.5(6)
C24 C20 C30 125.2(6)
C21 C20 C30 127.1(6)
C24 C20 Co1 69.7(4)
C21 C20 Co1 69.9(4)
C30 C20 Co1 129.8(5)
C29 C25 C26 107.4(6)
C29 C25 C39 125.2(7)
C26 C25 C39 127.3(7)
C29 C25 Co1 69.6(4)
C26 C25 Co1 69.6(3)
C39 C25 Co1 127.7(5)
C24 C23 C22 107.3(6)
C24 C23 C33 126.5(6)
C22 C23 C33 126.1(6)
C24 C23 Co1 69.4(4)
C22 C23 Co1 69.2(4)
C33 C23 Co1 129.0(5)
C21 C22 C23 108.7(6)
C21 C22 C32 125.8(6)
C23 C22 C32 125.4(6)
C21 C22 Co1 70.2(4)
C23 C22 Co1 69.7(4)
C32 C22 Co1 128.1(5)
C22 C21 C20 107.6(6)
C22 C21 C31 127.0(6)
C20 C21 C31 125.4(6)
C22 C21 Co1 69.0(4)
C20 C21 Co1 68.7(4)
C31 C21 Co1 128.1(5)
C26 C27 C28 107.8(6)
C26 C27 C36 126.0(6)
C28 C27 C36 126.1(6)
C26 C27 Co1 69.6(4)
C28 C27 Co1 69.0(3)
C36 C27 Co1 128.4(5)
C29 C28 C27 107.8(6)
C29 C28 C37 126.3(6)
C27 C28 C37 125.9(6)
C29 C28 Co1 69.8(4)
C27 C28 Co1 69.8(4)
C37 C28 Co1 127.6(5)
C20 C24 C23 108.9(6)
C20 C24 C34 124.4(6)
C23 C24 C34 126.7(6)
C20 C24 Co1 69.3(4)
C23 C24 Co1 69.6(4)
C34 C24 Co1 128.2(5)
C27 C26 C25 108.6(6)
C27 C26 C35 125.6(6)
C25 C26 C35 125.8(6)
C27 C26 Co1 69.8(4)
C25 C26 Co1 69.4(4)
C35 C26 Co1 126.7(5)
C28 C29 C25 108.3(6)
C28 C29 C38 126.1(7)
C25 C29 C38 125.5(7)
C28 C29 Co1 69.3(4)
C25 C29 Co1 69.5(4)
C38 C29 Co1 129.8(5)

loop_
_geom_bond_atom_site_label_1
_geom_bond_atom_site_label_2
_geom_bond_distance
U1 O1 1.878(5)
U1 N2 2.362(5)
U1 N3 2.367(5)
U1 N1 2.374(5)
Co1 C28 2.039(6)
Co1 C20 2.043(6)
Co1 C22 2.043(6)
Co1 C25 2.045(6)
Co1 C29 2.047(7)
Co1 C26 2.047(6)
Co1 C24 2.047(6)
Co1 C27 2.049(6)
Co1 C23 2.049(6)
Co1 C21 2.059(6)
Si3 N2 1.699(6)
Si3 C8 1.869(7)
Si3 C9 1.873(7)
Si3 C7 1.877(7)
Si6 N3 1.723(6)
Si6 C16 1.875(8)
Si6 C17 1.886(9)
Si6 C18 1.890(8)
Si1 N1 1.701(6)
Si1 C2 1.879(7)
Si1 C1 1.882(7)
Si1 C3 1.887(6)
Si2 N1 1.716(6)
Si2 C5 1.863(7)
Si2 C4 1.879(7)
Si2 C6 1.886(7)
Si4 N2 1.714(5)
Si4 C11 1.866(8)
Si4 C10 1.876(7)
Si4 C12 1.880(7)
Si5 N3 1.702(6)
Si5 C15 1.860(9)
Si5 C14 1.875(8)
Si5 C13 1.879(8)
C20 C24 1.432(9)
C20 C21 1.448(9)
C20 C30 1.492(9)
C25 C29 1.433(10)
C25 C26 1.433(9)
C25 C39 1.470(10)
C23 C24 1.433(9)
C23 C22 1.437(9)
C23 C33 1.506(9)
C22 C21 1.431(9)
C22 C32 1.499(9)
C21 C31 1.498(9)
C27 C26 1.421(9)
C27 C28 1.438(9)
C27 C36 1.504(9)
C37 C28 1.497(9)
C28 C29 1.427(10)
C24 C34 1.499(9)
C26 C35 1.499(9)
C29 C38 1.496(9)
